data_7005803
loop_
_publ_author_name
'Coco, Silverio'
'Espinet, Elisa'
'Espinet, Pablo'
'Palape, In\'es'

_publ_section_title
;
 Functional isocyanide metal complexes as building blocks for
 supramolecular materials: hydrogen-bonded liquid crystals.
;
_journal_issue 30
_journal_name_full 'Dalton transactions (Cambridge, England : 2003)'
_journal_page_first 3267
_journal_page_last 3272
_journal_paper_doi 10.1039/b705478e
_journal_year 2007
_chemical_formula_sum 'C20 H18 I2 N2 O6 Pd'
_chemical_formula_weight 742.56
_chemical_name_systematic
;
?
;
_space_group_IT_number 2
_symmetry_cell_setting triclinic
_symmetry_space_group_name_Hall '-P 1'
_symmetry_space_group_name_H-M 'P -1'
_atom_sites_solution_hydrogens geom
_atom_sites_solution_primary direct
_atom_sites_solution_secondary difmap
_audit_creation_method SHELXL-97
_cell_angle_alpha 68.480(13)
_cell_angle_beta 79.378(15)
_cell_angle_gamma 83.335(15)
_cell_formula_units_Z 1
_cell_length_a 5.085(4)
_cell_length_b 9.923(8)
_cell_length_c 13.415(11)
_cell_measurement_temperature 298(2)
_cell_volume 618.1(9)
_computing_cell_refinement 'Bruker XSCANS'
_computing_data_collection 'Bruker XSCANS'
_computing_data_reduction 'Bruker SHELXTL'
_computing_molecular_graphics 'Bruker SHELXTL'
_computing_publication_material 'Bruker SHELXTL'
_computing_structure_refinement 'SHELXL-97 (Sheldrick, 1997)'
_computing_structure_solution 'SHELXS-97 (Sheldrick, 1990)'
_diffrn_ambient_temperature 298(2)
_diffrn_measured_fraction_theta_full 0.978
_diffrn_measured_fraction_theta_max 0.978
_diffrn_measurement_device_type 'CCD area detector'
_diffrn_measurement_method 'phi and omega scans'
_diffrn_radiation_monochromator graphite
_diffrn_radiation_source 'fine-focus sealed tube'
_diffrn_radiation_type MoK\a
_diffrn_radiation_wavelength 0.71073
_diffrn_reflns_av_R_equivalents 0.0323
_diffrn_reflns_av_sigmaI/netI 0.0560
_diffrn_reflns_limit_h_max 5
_diffrn_reflns_limit_h_min -4
_diffrn_reflns_limit_k_max 10
_diffrn_reflns_limit_k_min -10
_diffrn_reflns_limit_l_max 14
_diffrn_reflns_limit_l_min -13
_diffrn_reflns_number 2725
_diffrn_reflns_theta_full 23.39
_diffrn_reflns_theta_max 23.39
_diffrn_reflns_theta_min 1.65
_exptl_absorpt_coefficient_mu 3.284
_exptl_absorpt_correction_T_max 1.000000
_exptl_absorpt_correction_T_min 0.472756
_exptl_absorpt_correction_type SADABS
_exptl_crystal_colour YELLOW
_exptl_crystal_density_diffrn 1.995
_exptl_crystal_density_method 'not measured'
_exptl_crystal_description NEEDLE
_exptl_crystal_F_000 352
_exptl_crystal_size_max 0.21
_exptl_crystal_size_mid 0.10
_exptl_crystal_size_min 0.07
_refine_diff_density_max 1.372
_refine_diff_density_min -1.005
_refine_diff_density_rms 0.202
_refine_ls_extinction_method none
_refine_ls_goodness_of_fit_ref 1.167
_refine_ls_hydrogen_treatment constr
_refine_ls_matrix_type full
_refine_ls_number_parameters 142
_refine_ls_number_reflns 1763
_refine_ls_number_restraints 0
_refine_ls_restrained_S_all 1.167
_refine_ls_R_factor_all 0.0934
_refine_ls_R_factor_gt 0.0783
_refine_ls_shift/su_max 0.001
_refine_ls_shift/su_mean 0.000
_refine_ls_structure_factor_coef Fsqd
_refine_ls_weighting_details 'calc w=1/[\s^2^(Fo^2^)+(0.0341P)^2^+24.9522P] where P=(Fo^2^+2Fc^2^)/3'
_refine_ls_weighting_scheme calc
_refine_ls_wR_factor_gt 0.2123
_refine_ls_wR_factor_ref 0.2187
_reflns_number_gt 1383
_reflns_number_total 1763
_reflns_threshold_expression >2sigma(I)
_cod_data_source_file b705478e.txt
_cod_data_source_block ep3am
_cod_depositor_comments
;
The following automatic conversions were performed:
'_symmetry_cell_setting' value 'Triclinic' changed to 'triclinic'
according to '/home/saulius/struct/CIF-dictionaries/cif_core.dic'
dictionary named 'cif_core.dic' version 2.4.1 from 2010-06-29.

Automatic conversion script
Id: cif_fix_enum 1527 2010-12-29 10:47:43Z saulius 
;
_cod_original_cell_volume 618.0(9)
_cod_original_sg_symbol_H-M P-1
_cod_database_code 7005803

loop_
_symmetry_equiv_pos_as_xyz
'x, y, z'
'-x, -y, -z'

loop_
_atom_site_label
_atom_site_type_symbol
_atom_site_fract_x
_atom_site_fract_y
_atom_site_fract_z
_atom_site_U_iso_or_equiv
_atom_site_adp_type
_atom_site_occupancy
_atom_site_symmetry_multiplicity
_atom_site_calc_flag
_atom_site_refinement_flags
_atom_site_disorder_assembly
_atom_site_disorder_group
O30 O 0.385(3) 0.4433(15) 0.4380(10) 0.049(3) Uani 1 1 d . . .
C31 C 0.327(4) 0.388(2) 0.5521(17) 0.051(5) Uani 1 1 d . . .
H30B H 0.2948 0.2853 0.5765 0.062 Uiso 1 1 calc R . .
H30A H 0.1662 0.4372 0.5758 0.062 Uiso 1 1 calc R . .
C30 C 0.444(4) 0.593(2) 0.3980(16) 0.054(5) Uani 1 1 d . . .
H30C H 0.2867 0.6502 0.4157 0.065 Uiso 1 1 calc R . .
H30D H 0.4917 0.6267 0.3197 0.065 Uiso 1 1 calc R . .
Pd1 Pd 1.0000 1.0000 1.0000 0.0414(6) Uani 1 2 d S . .
I1 I 0.9678(4) 1.26419(18) 0.86206(12) 0.0721(7) Uani 1 1 d . . .
C1 C 0.791(4) 0.936(2) 0.9176(15) 0.045(5) Uani 1 1 d . . .
N1 N 0.669(3) 0.9019(19) 0.8686(14) 0.053(4) Uani 1 1 d . . .
C11 C 0.518(4) 0.860(2) 0.8059(15) 0.041(4) Uani 1 1 d . . .
C12 C 0.479(4) 0.958(2) 0.7063(18) 0.059(6) Uani 1 1 d . . .
H12 H 0.5575 1.0469 0.6790 0.071 Uiso 1 1 calc R . .
C13 C 0.319(4) 0.922(2) 0.6457(17) 0.052(5) Uani 1 1 d . . .
H13 H 0.2878 0.9868 0.5779 0.062 Uiso 1 1 calc R . .
C14 C 0.208(4) 0.7859(19) 0.6914(14) 0.038(4) Uani 1 1 d . . .
C15 C 0.246(4) 0.691(2) 0.7931(15) 0.045(5) Uani 1 1 d . . .
H15 H 0.1672 0.6024 0.8225 0.054 Uiso 1 1 calc R . .
C16 C 0.403(4) 0.730(2) 0.8508(16) 0.054(5) Uani 1 1 d . . .
H16 H 0.4297 0.6673 0.9197 0.065 Uiso 1 1 calc R . .
C17 C 0.045(5) 0.749(2) 0.6221(17) 0.054(6) Uani 1 1 d . . .
O1 O -0.094(3) 0.6323(16) 0.6794(10) 0.053(4) Uani 1 1 d . . .
H1 H -0.1991 0.6226 0.6434 0.079 Uiso 1 1 calc R . .
O2 O 0.042(3) 0.8164(16) 0.5279(11) 0.056(4) Uani 1 1 d . . .

loop_
_atom_site_aniso_label
_atom_site_aniso_U_11
_atom_site_aniso_U_22
_atom_site_aniso_U_33
_atom_site_aniso_U_23
_atom_site_aniso_U_13
_atom_site_aniso_U_12
O30 0.053(8) 0.064(9) 0.044(8) -0.028(7) -0.013(6) -0.013(7)
C31 0.044(12) 0.062(13) 0.063(14) -0.035(11) -0.018(10) -0.003(10)
C30 0.054(13) 0.073(15) 0.042(11) -0.020(11) -0.018(10) -0.015(11)
Pd1 0.0414(12) 0.0596(14) 0.0361(11) -0.0256(10) -0.0133(9) -0.0124(10)
I1 0.0969(14) 0.0681(11) 0.0508(9) -0.0099(7) -0.0226(9) -0.0211(9)
C1 0.047(12) 0.056(12) 0.043(11) -0.028(10) -0.009(9) -0.008(9)
N1 0.047(10) 0.065(11) 0.068(11) -0.042(10) -0.023(9) -0.004(8)
C11 0.042(11) 0.048(11) 0.046(11) -0.028(9) -0.019(9) -0.003(9)
C12 0.070(15) 0.058(13) 0.070(15) -0.031(12) -0.045(13) -0.004(11)
C13 0.056(13) 0.062(13) 0.050(12) -0.028(10) -0.019(10) -0.009(11)
C14 0.041(11) 0.046(11) 0.038(10) -0.022(9) -0.015(8) -0.004(8)
C15 0.050(12) 0.048(11) 0.045(11) -0.017(9) -0.016(9) -0.016(9)
C16 0.065(14) 0.065(14) 0.039(11) -0.015(10) -0.022(10) -0.012(11)
C17 0.086(17) 0.038(11) 0.051(13) -0.024(10) -0.032(12) 0.001(11)
O1 0.055(9) 0.073(10) 0.040(7) -0.021(7) -0.014(7) -0.024(7)
O2 0.066(10) 0.070(9) 0.048(9) -0.029(8) -0.030(7) -0.001(8)

loop_
_atom_type_symbol
_atom_type_description
_atom_type_scat_dispersion_real
_atom_type_scat_dispersion_imag
_atom_type_scat_source
C C 0.0033 0.0016 'International Tables Vol C Tables 4.2.6.8 and 6.1.1.4'
H H 0.0000 0.0000 'International Tables Vol C Tables 4.2.6.8 and 6.1.1.4'
N N 0.0061 0.0033 'International Tables Vol C Tables 4.2.6.8 and 6.1.1.4'
O O 0.0106 0.0060 'International Tables Vol C Tables 4.2.6.8 and 6.1.1.4'
Pd Pd -0.9988 1.0072 'International Tables Vol C Tables 4.2.6.8 and 6.1.1.4'
I I -0.4742 1.8119 'International Tables Vol C Tables 4.2.6.8 and 6.1.1.4'

loop_
_geom_angle_atom_site_label_1
_geom_angle_atom_site_label_2
_geom_angle_atom_site_label_3
_geom_angle
_geom_angle_site_symmetry_1
_geom_angle_site_symmetry_3
_geom_angle_publ_flag
C31 O30 C30 111.6(14) . . ?
O30 C31 C30 111.1(17) . 2_666 ?
O30 C30 C31 109.9(16) . 2_666 ?
C1 Pd1 C1 180 . 2_777 ?
C1 Pd1 I1 90.2(6) . 2_777 ?
C1 Pd1 I1 89.8(6) 2_777 2_777 ?
C1 Pd1 I1 89.8(6) . . ?
C1 Pd1 I1 90.2(6) 2_777 . ?
I1 Pd1 I1 180 2_777 . ?
N1 C1 Pd1 178.8(19) . . ?
C1 N1 C11 179(2) . . ?
C16 C11 C12 122.8(16) . . ?
C16 C11 N1 118.8(17) . . ?
C12 C11 N1 118.3(17) . . ?
C11 C12 C13 119(2) . . ?
C12 C13 C14 117.4(19) . . ?
C15 C14 C13 121.8(15) . . ?
C15 C14 C17 122.1(17) . . ?
C13 C14 C17 116.1(16) . . ?
C16 C15 C14 119.4(18) . . ?
C11 C16 C15 119.3(18) . . ?
O2 C17 O1 124.6(17) . . ?
O2 C17 C14 124.1(19) . . ?
O1 C17 C14 111.3(16) . . ?

loop_
_geom_bond_atom_site_label_1
_geom_bond_atom_site_label_2
_geom_bond_distance
_geom_bond_site_symmetry_2
_geom_bond_publ_flag
O30 C31 1.41(2) . ?
O30 C30 1.43(2) . ?
C31 C30 1.51(2) 2_666 ?
C30 C31 1.51(2) 2_666 ?
Pd1 C1 1.961(18) . ?
Pd1 C1 1.961(18) 2_777 ?
Pd1 I1 2.603(2) 2_777 ?
Pd1 I1 2.603(2) . ?
C1 N1 1.14(2) . ?
N1 C11 1.43(2) . ?
C11 C16 1.36(3) . ?
C11 C12 1.37(3) . ?
C12 C13 1.40(2) . ?
C13 C14 1.40(3) . ?
C14 C15 1.38(3) . ?
C14 C17 1.51(2) . ?
C15 C16 1.37(2) . ?
C17 O2 1.20(2) . ?
C17 O1 1.33(2) . ?
